data_4321505
loop_
_publ_author_name
'Timothy J. Boyle'
'Dawn M. Pedrotty'
'Todd M. Alam'
'Sara C. Vick'
'Mark A. Rodriguez'

_publ_section_title
;
 Structural Diversity in Solvated Lithium Aryloxides. Syntheses,
 Characterization, and Structures of [Li(OAr)(THF)x]n and [Li(OAr)(py)x]2
 Complexes Where OAr = OC6H5, OC6H4(2-Me), OC6H3(2,6-(Me))2, OC6H4(2-Pri),
 OC6H3(2,6-(Pri))2, OC6H4(2-But), OC6H3(2,6-(But))2
;
_journal_name_full 'Inorganic Chemistry'
_journal_page_first 5133
_journal_page_last 5146
_journal_paper_doi 10.1021/ic000432a
_journal_volume 39
_journal_year 2000
_chemical_formula_sum 'C48 H75 Li3 O6'
_chemical_formula_weight 768.90
_chemical_name_common '[Li(DIP)(THF)]3'
_chemical_name_systematic
; 
 ? 
;
_space_group_IT_number 14
_symmetry_cell_setting monoclinic
_symmetry_space_group_name_Hall '-P 2yn'
_symmetry_space_group_name_H-M 'P 1 21/n 1'
_atom_sites_solution_hydrogens geom
_atom_sites_solution_primary direct
_atom_sites_solution_secondary difmap
_audit_creation_method SHELXL-97
_cell_angle_alpha 90.00
_cell_angle_beta 90.000(4)
_cell_angle_gamma 90.00
_cell_formula_units_Z 4
_cell_length_a 13.316(2)
_cell_length_b 16.148(3)
_cell_length_c 22.427(3)
_cell_measurement_reflns_used 106
_cell_measurement_temperature 168(2)
_cell_volume 4822.4(13)
_computing_cell_refinement 'Bruker SMART'
_computing_data_collection 'Bruker SMART'
_computing_data_reduction 'Bruker SHELXTL'
_computing_molecular_graphics 'Bruker SHELXTL'
_computing_publication_material 'Bruker SHELXTL'
_computing_structure_refinement 'SHELXL-97 (Sheldrick, 1997)'
_computing_structure_solution 'SHELXS-97 (Sheldrick, 1990)'
_diffrn_ambient_temperature 168(2)
_diffrn_measured_fraction_theta_full 0.938
_diffrn_measured_fraction_theta_max 0.938
_diffrn_measurement_device_type 'CCD area detector'
_diffrn_measurement_method 'phi and omega scans'
_diffrn_radiation_monochromator graphite
_diffrn_radiation_source 'fine-focus sealed tube'
_diffrn_radiation_type MoK\a
_diffrn_radiation_wavelength 0.71073
_diffrn_reflns_av_R_equivalents 0.1066
_diffrn_reflns_av_sigmaI/netI 0.1975
_diffrn_reflns_limit_h_max 12
_diffrn_reflns_limit_h_min -17
_diffrn_reflns_limit_k_max 19
_diffrn_reflns_limit_k_min -21
_diffrn_reflns_limit_l_max 24
_diffrn_reflns_limit_l_min -28
_diffrn_reflns_number 30409
_diffrn_reflns_theta_full 28.29
_diffrn_reflns_theta_max 28.29
_diffrn_reflns_theta_min 1.55
_exptl_absorpt_coefficient_mu 0.066
_exptl_absorpt_correction_type none
_exptl_crystal_colour colorless
_exptl_crystal_density_diffrn 1.059
_exptl_crystal_density_method 'not measured'
_exptl_crystal_description 'hexagonal p'
_exptl_crystal_F_000 1680
_exptl_crystal_size_max 0.4mm
_exptl_crystal_size_min 0.2mm
_refine_diff_density_max 0.246
_refine_diff_density_min -0.233
_refine_diff_density_rms 0.037
_refine_ls_extinction_method none
_refine_ls_goodness_of_fit_ref 0.811
_refine_ls_hydrogen_treatment mixed
_refine_ls_matrix_type full
_refine_ls_number_parameters 526
_refine_ls_number_reflns 11234
_refine_ls_number_restraints 0
_refine_ls_restrained_S_all 0.811
_refine_ls_R_factor_all 0.2620
_refine_ls_R_factor_gt 0.0626
_refine_ls_shift/su_max 0.000
_refine_ls_shift/su_mean 0.000
_refine_ls_structure_factor_coef Fsqd
_refine_ls_weighting_details 'calc w=1/[\s^2^(Fo^2^)+(0.0902P)^2^+0.0000P] where P=(Fo^2^+2Fc^2^)/3'
_refine_ls_weighting_scheme calc
_refine_ls_wR_factor_gt 0.1566
_refine_ls_wR_factor_ref 0.2179
_reflns_number_gt 2961
_reflns_number_total 11234
_reflns_threshold_expression >2sigma(I)
_cod_data_source_file ic000432a_5.cif
_cod_data_source_block dmtp011
_cod_database_code 4321505

loop_
_symmetry_equiv_pos_as_xyz
'x, y, z'
'-x+1/2, y+1/2, -z+1/2'
'-x, -y, -z'
'x-1/2, -y-1/2, z-1/2'

loop_
_atom_site_label
_atom_site_type_symbol
_atom_site_fract_x
_atom_site_fract_y
_atom_site_fract_z
_atom_site_U_iso_or_equiv
_atom_site_adp_type
_atom_site_occupancy
_atom_site_symmetry_multiplicity
_atom_site_calc_flag
_atom_site_refinement_flags
_atom_site_disorder_assembly
_atom_site_disorder_group
Li1 Li 0.3167(4) 0.1869(4) 0.1456(2) 0.0627(16) Uani 1 1 d . . .
Li2 Li 0.1452(4) 0.2213(4) 0.0513(2) 0.0593(16) Uani 1 1 d . . .
Li3 Li 0.3673(4) 0.2344(4) 0.0176(2) 0.0617(16) Uani 1 1 d . . .
C1 C -0.0786(3) 0.1711(2) 0.05144(16) 0.0714(11) Uani 1 1 d . . .
H1A H -0.0830 0.1711 0.0955 0.086 Uiso 1 1 calc R . .
H1B H -0.0681 0.1136 0.0376 0.086 Uiso 1 1 calc R . .
C2 C -0.1732(3) 0.2070(3) 0.02439(18) 0.0861(13) Uani 1 1 d . . .
H2A H -0.2075 0.1654 -0.0009 0.103 Uiso 1 1 calc R . .
H2B H -0.2201 0.2254 0.0560 0.103 Uiso 1 1 calc R . .
C3 C -0.1409(4) 0.2744(4) -0.0100(4) 0.244(5) Uani 1 1 d . . .
H3A H -0.1611 0.2654 -0.0520 0.292 Uiso 1 1 calc R . .
H3B H -0.1747 0.3253 0.0043 0.292 Uiso 1 1 calc R . .
C4 C -0.0388(3) 0.2858(3) -0.0075(2) 0.1236(19) Uani 1 1 d . . .
H4A H -0.0231 0.3418 0.0078 0.148 Uiso 1 1 calc R . .
H4B H -0.0092 0.2802 -0.0478 0.148 Uiso 1 1 calc R . .
C5 C 0.1079(2) 0.1615(2) 0.15978(13) 0.0435(8) Uani 1 1 d . . .
C6 C 0.0427(2) 0.2173(2) 0.18872(13) 0.0450(8) Uani 1 1 d . . .
C7 C -0.0347(2) 0.1853(2) 0.22420(14) 0.0536(9) Uani 1 1 d . . .
H7 H -0.0783 0.2227 0.2442 0.064 Uiso 1 1 calc R . .
C8 C -0.0494(3) 0.1019(3) 0.23100(15) 0.0623(10) Uani 1 1 d . . .
H8 H -0.1023 0.0819 0.2555 0.075 Uiso 1 1 calc R . .
C9 C 0.0138(3) 0.0469(2) 0.20159(14) 0.0574(10) Uani 1 1 d . . .
H9 H 0.0029 -0.0110 0.2057 0.069 Uiso 1 1 calc R . .
C10 C 0.0929(2) 0.0749(2) 0.16617(13) 0.0491(9) Uani 1 1 d . . .
C11 C 0.1634(3) 0.0165(2) 0.13428(15) 0.0625(10) Uani 1 1 d . . .
H11 H 0.2318 0.0419 0.1358 0.075 Uiso 1 1 calc R . .
C12 C 0.0585(3) 0.3094(2) 0.18144(14) 0.0573(10) Uani 1 1 d . . .
H12 H 0.0904 0.3174 0.1415 0.069 Uiso 1 1 calc R . .
C13 C 0.1350(3) 0.0076(2) 0.06815(16) 0.0850(13) Uani 1 1 d . . .
H13A H 0.0692 -0.0193 0.0649 0.127 Uiso 1 1 calc R . .
H13B H 0.1856 -0.0262 0.0477 0.127 Uiso 1 1 calc R . .
H13C H 0.1320 0.0625 0.0497 0.127 Uiso 1 1 calc R . .
C14 C 0.1714(3) -0.0698(2) 0.16301(18) 0.0850(13) Uani 1 1 d . . .
H14A H 0.1885 -0.0639 0.2053 0.128 Uiso 1 1 calc R . .
H14B H 0.2238 -0.1018 0.1428 0.128 Uiso 1 1 calc R . .
H14C H 0.1070 -0.0986 0.1593 0.128 Uiso 1 1 calc R . .
C15 C 0.1319(3) 0.3434(2) 0.2273(2) 0.1018(15) Uani 1 1 d . . .
H15A H 0.1010 0.3418 0.2669 0.153 Uiso 1 1 calc R . .
H15B H 0.1490 0.4007 0.2171 0.153 Uiso 1 1 calc R . .
H15C H 0.1931 0.3096 0.2273 0.153 Uiso 1 1 calc R . .
C16 C -0.0385(3) 0.3608(2) 0.18121(18) 0.0882(13) Uani 1 1 d . . .
H16A H -0.0864 0.3364 0.1531 0.132 Uiso 1 1 calc R . .
H16B H -0.0232 0.4177 0.1691 0.132 Uiso 1 1 calc R . .
H16C H -0.0677 0.3610 0.2213 0.132 Uiso 1 1 calc R . .
C17 C 0.2777(3) 0.1331(4) 0.27012(19) 0.128(2) Uani 1 1 d . . .
H17A H 0.2207 0.1720 0.2743 0.154 Uiso 1 1 calc R . .
H17B H 0.2513 0.0793 0.2559 0.154 Uiso 1 1 calc R . .
C18 C 0.3247(4) 0.1230(4) 0.3241(2) 0.149(2) Uani 1 1 d . . .
H18A H 0.3249 0.0637 0.3354 0.178 Uiso 1 1 calc R . .
H18B H 0.2885 0.1543 0.3554 0.178 Uiso 1 1 calc R . .
C19 C 0.4230(4) 0.1519(5) 0.3192(2) 0.195(4) Uani 1 1 d . . .
H19A H 0.4324 0.2007 0.3453 0.235 Uiso 1 1 calc R . .
H19B H 0.4705 0.1083 0.3320 0.235 Uiso 1 1 calc R . .
C20 C 0.4422(3) 0.1737(4) 0.26040(18) 0.142(2) Uani 1 1 d . . .
H20A H 0.4940 0.1369 0.2431 0.171 Uiso 1 1 calc R . .
H20B H 0.4665 0.2315 0.2581 0.171 Uiso 1 1 calc R . .
C21 C 0.2174(2) 0.3040(2) -0.05057(16) 0.0514(9) Uani 1 1 d . . .
C22 C 0.2073(3) 0.3893(3) -0.04200(18) 0.0647(10) Uani 1 1 d . . .
C23 C 0.1903(3) 0.4416(3) -0.0909(2) 0.0844(13) Uani 1 1 d . . .
H23 H 0.1839 0.4996 -0.0850 0.101 Uiso 1 1 calc R . .
C24 C 0.1829(3) 0.4090(3) -0.1476(2) 0.0837(13) Uani 1 1 d . . .
H24 H 0.1711 0.4445 -0.1807 0.100 Uiso 1 1 calc R . .
C25 C 0.1924(3) 0.3250(3) -0.15623(17) 0.0688(11) Uani 1 1 d . . .
H25 H 0.1876 0.3035 -0.1955 0.083 Uiso 1 1 calc R . .
C26 C 0.2088(2) 0.2707(2) -0.10907(15) 0.0539(9) Uani 1 1 d . . .
C27 C 0.2168(4) 0.4263(3) 0.0203(2) 0.0936(14) Uani 1 1 d . . .
H27 H 0.2287 0.3783 0.0475 0.112 Uiso 1 1 calc R . .
C30 C 0.2183(3) 0.1786(2) -0.11780(15) 0.0634(10) Uani 1 1 d . . .
H30 H 0.2687 0.1588 -0.0880 0.076 Uiso 1 1 calc R . .
C31 C 0.5679(3) 0.2363(3) -0.03522(18) 0.0963(15) Uani 1 1 d . . .
H31A H 0.5684 0.1767 -0.0248 0.116 Uiso 1 1 calc R . .
H31B H 0.6049 0.2671 -0.0040 0.116 Uiso 1 1 calc R . .
C32 C 0.6143(4) 0.2495(3) -0.0935(2) 0.1076(16) Uani 1 1 d . . .
H32A H 0.6041 0.2009 -0.1198 0.129 Uiso 1 1 calc R . .
H32B H 0.6871 0.2603 -0.0896 0.129 Uiso 1 1 calc R . .
C33 C 0.5605(3) 0.3238(3) -0.11712(19) 0.0955(14) Uani 1 1 d . . .
H33A H 0.5950 0.3755 -0.1051 0.115 Uiso 1 1 calc R . .
H33B H 0.5558 0.3219 -0.1612 0.115 Uiso 1 1 calc R . .
C34 C 0.4622(3) 0.3182(4) -0.0901(2) 0.146(2) Uani 1 1 d . . .
H34A H 0.4391 0.3740 -0.0780 0.176 Uiso 1 1 calc R . .
H34B H 0.4135 0.2956 -0.1193 0.176 Uiso 1 1 calc R . .
C35 C 0.2576(4) 0.1531(3) -0.17885(18) 0.1162(18) Uani 1 1 d . . .
H35A H 0.2083 0.1682 -0.2095 0.174 Uiso 1 1 calc R . .
H35B H 0.2685 0.0931 -0.1796 0.174 Uiso 1 1 calc R . .
H35C H 0.3211 0.1817 -0.1868 0.174 Uiso 1 1 calc R . .
C36 C 0.1204(3) 0.1334(3) -0.10402(19) 0.1005(15) Uani 1 1 d . . .
H36A H 0.0967 0.1493 -0.0643 0.151 Uiso 1 1 calc R . .
H36B H 0.1319 0.0734 -0.1052 0.151 Uiso 1 1 calc R . .
H36C H 0.0696 0.1483 -0.1338 0.151 Uiso 1 1 calc R . .
C37 C 0.5099(3) 0.2041(2) 0.11337(13) 0.0539(9) Uani 1 1 d . . .
C38 C 0.6579(3) 0.1321(4) 0.14771(19) 0.0954(15) Uani 1 1 d . . .
H38 H 0.6948 0.0821 0.1525 0.114 Uiso 1 1 calc R . .
C39 C 0.5527(3) 0.2792(3) 0.13278(15) 0.0678(11) Uani 1 1 d . . .
C40 C 0.5641(5) 0.4338(3) 0.1130(3) 0.196(3) Uani 1 1 d . . .
H40A H 0.6092 0.4415 0.1471 0.295 Uiso 1 1 calc R . .
H40B H 0.5227 0.4835 0.1078 0.295 Uiso 1 1 calc R . .
H40C H 0.6040 0.4245 0.0769 0.295 Uiso 1 1 calc R . .
C42 C 0.5645(3) 0.1299(3) 0.11954(15) 0.0667(11) Uani 1 1 d . . .
C43 C 0.4967(3) 0.3593(3) 0.12411(19) 0.0918(14) Uani 1 1 d . . .
H43 H 0.4539 0.3524 0.0878 0.110 Uiso 1 1 calc R . .
C44 C 0.6973(4) 0.2043(5) 0.1684(2) 0.108(2) Uani 1 1 d . . .
H44 H 0.7600 0.2042 0.1886 0.130 Uiso 1 1 calc R . .
C45 C 0.6471(4) 0.2764(4) 0.16042(18) 0.0938(16) Uani 1 1 d . . .
H45 H 0.6768 0.3265 0.1739 0.113 Uiso 1 1 calc R . .
C46 C 0.5215(3) 0.0497(3) 0.0966(2) 0.0859(13) Uani 1 1 d . . .
H46 H 0.4633 0.0639 0.0703 0.103 Uiso 1 1 calc R . .
C47 C 0.5979(4) 0.0012(3) 0.0584(2) 0.1096(16) Uani 1 1 d . . .
H47A H 0.6222 0.0366 0.0260 0.164 Uiso 1 1 calc R . .
H47B H 0.5653 -0.0480 0.0416 0.164 Uiso 1 1 calc R . .
H47C H 0.6546 -0.0159 0.0834 0.164 Uiso 1 1 calc R . .
C49 C 0.1253(5) 0.4685(4) 0.0435(3) 0.173(3) Uani 1 1 d . . .
H49A H 0.1367 0.4856 0.0848 0.259 Uiso 1 1 calc R . .
H49B H 0.0683 0.4302 0.0418 0.259 Uiso 1 1 calc R . .
H49C H 0.1108 0.5173 0.0190 0.259 Uiso 1 1 calc R . .
C50 C 0.3061(4) 0.4817(4) 0.0275(2) 0.158(2) Uani 1 1 d . . .
H50A H 0.2958 0.5327 0.0046 0.236 Uiso 1 1 calc R . .
H50B H 0.3663 0.4532 0.0129 0.236 Uiso 1 1 calc R . .
H50C H 0.3148 0.4954 0.0697 0.236 Uiso 1 1 calc R . .
C51 C 0.4811(4) -0.0050(3) 0.1478(2) 0.134(2) Uani 1 1 d . . .
H51A H 0.5364 -0.0201 0.1744 0.200 Uiso 1 1 calc R . .
H51B H 0.4511 -0.0554 0.1311 0.200 Uiso 1 1 calc R . .
H51C H 0.4301 0.0257 0.1702 0.200 Uiso 1 1 calc R . .
C52 C 0.4259(5) 0.3789(3) 0.1760(3) 0.173(3) Uani 1 1 d . . .
H52A H 0.3746 0.3355 0.1791 0.259 Uiso 1 1 calc R . .
H52B H 0.3933 0.4324 0.1690 0.259 Uiso 1 1 calc R . .
H52C H 0.4644 0.3813 0.2132 0.259 Uiso 1 1 calc R . .
O1 O 0.18336(15) 0.18966(13) 0.12590(8) 0.0509(6) Uani 1 1 d . . .
O2 O 0.23560(16) 0.25352(14) -0.00414(9) 0.0570(6) Uani 1 1 d . . .
O3 O 0.41703(16) 0.20318(13) 0.09020(8) 0.0513(6) Uani 1 1 d . . .
O4 O 0.34877(18) 0.16504(18) 0.22835(10) 0.0874(9) Uani 1 1 d . . .
O5 O 0.00196(18) 0.22372(16) 0.03165(10) 0.0731(7) Uani 1 1 d . . .
O6 O 0.46748(18) 0.26577(16) -0.03973(10) 0.0773(8) Uani 1 1 d . . .

loop_
_atom_site_aniso_label
_atom_site_aniso_U_11
_atom_site_aniso_U_22
_atom_site_aniso_U_33
_atom_site_aniso_U_23
_atom_site_aniso_U_13
_atom_site_aniso_U_12
Li1 0.048(4) 0.088(4) 0.052(3) 0.008(3) -0.001(3) -0.006(3)
Li2 0.053(4) 0.072(4) 0.053(3) 0.004(3) -0.004(3) 0.001(3)
Li3 0.047(4) 0.087(4) 0.051(3) 0.013(3) 0.000(3) -0.002(3)
C1 0.057(3) 0.095(3) 0.062(2) 0.005(2) -0.012(2) -0.014(2)
C2 0.054(3) 0.123(4) 0.081(3) 0.011(3) -0.011(2) -0.003(3)
C3 0.063(4) 0.297(9) 0.371(11) 0.248(9) -0.063(5) -0.048(5)
C4 0.063(3) 0.147(5) 0.161(5) 0.092(4) -0.016(3) 0.002(3)
C5 0.035(2) 0.060(3) 0.0355(18) 0.0054(17) -0.0019(16) 0.0012(17)
C6 0.039(2) 0.059(2) 0.0373(18) 0.0017(17) -0.0071(16) -0.0021(17)
C7 0.042(2) 0.072(3) 0.046(2) -0.0022(19) 0.0025(17) 0.0029(19)
C8 0.048(3) 0.080(3) 0.059(2) 0.014(2) 0.0054(19) -0.007(2)
C9 0.054(3) 0.057(2) 0.060(2) 0.0122(19) 0.001(2) -0.005(2)
C10 0.038(2) 0.061(3) 0.049(2) 0.0075(18) -0.0045(17) 0.0003(18)
C11 0.054(3) 0.060(3) 0.074(3) 0.002(2) 0.002(2) 0.0022(19)
C12 0.061(3) 0.060(3) 0.051(2) -0.0069(18) -0.0005(19) -0.001(2)
C13 0.100(4) 0.078(3) 0.077(3) -0.009(2) 0.014(2) 0.014(2)
C14 0.077(3) 0.070(3) 0.108(3) 0.011(2) 0.006(2) 0.023(2)
C15 0.103(4) 0.079(3) 0.123(4) -0.021(3) -0.041(3) -0.012(3)
C16 0.079(3) 0.075(3) 0.111(3) 0.007(2) 0.004(3) 0.018(2)
C17 0.065(3) 0.253(6) 0.066(3) 0.056(4) -0.001(3) -0.037(4)
C18 0.077(4) 0.300(8) 0.069(3) 0.049(4) 0.003(3) 0.000(4)
C19 0.077(4) 0.442(11) 0.067(4) 0.075(5) -0.010(3) -0.059(5)
C20 0.068(4) 0.303(8) 0.057(3) 0.029(4) -0.017(3) -0.058(4)
C21 0.0302(19) 0.062(3) 0.062(3) 0.012(2) 0.0009(17) 0.0016(17)
C22 0.054(3) 0.068(3) 0.072(3) 0.006(2) 0.004(2) -0.004(2)
C23 0.081(3) 0.065(3) 0.108(4) 0.014(3) -0.008(3) 0.003(2)
C24 0.075(3) 0.082(4) 0.094(4) 0.038(3) -0.017(3) 0.004(3)
C25 0.064(3) 0.085(3) 0.057(2) 0.020(2) -0.007(2) 0.005(2)
C26 0.038(2) 0.072(3) 0.052(2) 0.009(2) -0.0034(17) 0.0046(18)
C27 0.112(4) 0.078(3) 0.091(3) -0.006(3) 0.003(3) -0.001(3)
C30 0.061(3) 0.078(3) 0.051(2) 0.006(2) -0.0050(19) 0.003(2)
C31 0.064(3) 0.144(4) 0.082(3) 0.040(3) 0.022(2) 0.034(3)
C32 0.087(4) 0.138(4) 0.098(4) 0.015(3) 0.028(3) 0.024(3)
C33 0.070(3) 0.138(4) 0.079(3) 0.028(3) 0.015(2) 0.010(3)
C34 0.057(3) 0.245(6) 0.137(4) 0.130(5) 0.030(3) 0.027(4)
C35 0.168(5) 0.105(4) 0.076(3) 0.004(3) 0.039(3) 0.040(3)
C36 0.089(4) 0.095(3) 0.117(4) -0.019(3) 0.004(3) -0.020(3)
C37 0.043(2) 0.084(3) 0.0349(19) 0.004(2) 0.0037(17) -0.009(2)
C38 0.053(3) 0.158(5) 0.075(3) 0.034(3) -0.005(2) 0.014(3)
C39 0.053(3) 0.108(4) 0.043(2) -0.010(2) 0.0072(19) -0.019(3)
C40 0.155(6) 0.124(5) 0.309(9) 0.026(5) 0.039(6) -0.059(4)
C42 0.048(3) 0.099(3) 0.053(2) 0.020(2) -0.0038(19) 0.002(2)
C43 0.088(4) 0.093(3) 0.094(3) -0.033(3) 0.015(3) -0.021(3)
C44 0.052(3) 0.205(7) 0.067(3) 0.005(4) -0.008(2) -0.022(4)
C45 0.070(4) 0.155(5) 0.056(3) -0.027(3) 0.007(3) -0.044(3)
C46 0.067(3) 0.080(3) 0.111(3) 0.015(3) -0.009(3) 0.022(3)
C47 0.103(4) 0.099(4) 0.127(4) 0.017(3) -0.005(3) 0.030(3)
C49 0.135(6) 0.207(7) 0.177(6) -0.093(5) 0.021(5) 0.003(5)
C50 0.122(5) 0.220(7) 0.131(5) -0.066(4) -0.003(4) -0.051(5)
C51 0.137(5) 0.094(4) 0.170(5) 0.047(3) 0.045(4) 0.003(3)
C52 0.184(7) 0.150(5) 0.185(6) -0.066(4) 0.100(5) -0.019(4)
O1 0.0385(14) 0.0679(15) 0.0464(13) 0.0042(11) 0.0047(11) -0.0023(11)
O2 0.0431(15) 0.0801(17) 0.0479(14) 0.0165(13) -0.0013(11) -0.0030(12)
O3 0.0379(14) 0.0727(16) 0.0434(13) 0.0049(11) -0.0027(11) -0.0012(11)
O4 0.0495(17) 0.168(3) 0.0442(14) 0.0213(15) -0.0023(13) -0.0154(16)
O5 0.0417(16) 0.107(2) 0.0707(16) 0.0210(15) -0.0008(13) -0.0029(14)
O6 0.0431(17) 0.125(2) 0.0633(16) 0.0341(16) 0.0077(13) 0.0084(15)

loop_
_atom_type_symbol
_atom_type_description
_atom_type_scat_dispersion_real
_atom_type_scat_dispersion_imag
_atom_type_scat_source
C C 0.0033 0.0016 'International Tables Vol C Tables 4.2.6.8 and 6.1.1.4'
H H 0.0000 0.0000 'International Tables Vol C Tables 4.2.6.8 and 6.1.1.4'
Li Li -0.0003 0.0001 'International Tables Vol C Tables 4.2.6.8 and 6.1.1.4'
O O 0.0106 0.0060 'International Tables Vol C Tables 4.2.6.8 and 6.1.1.4'

loop_
_geom_angle_atom_site_label_1
_geom_angle_atom_site_label_2
_geom_angle_atom_site_label_3
_geom_angle
_geom_angle_site_symmetry_1
_geom_angle_site_symmetry_3
_geom_angle_publ_flag
O1 Li1 O3 122.5(3) . . ?
O1 Li1 O4 116.7(3) . . ?
O3 Li1 O4 120.8(3) . . ?
O1 Li1 C37 149.5(3) . . ?
O3 Li1 C37 27.10(12) . . ?
O4 Li1 C37 93.7(2) . . ?
O1 Li1 Li3 88.9(2) . . ?
O3 Li1 Li3 33.77(16) . . ?
O4 Li1 Li3 154.1(3) . . ?
C37 Li1 Li3 60.57(17) . . ?
O1 Li1 Li2 29.96(15) . . ?
O3 Li1 Li2 92.7(2) . . ?
O4 Li1 Li2 146.4(3) . . ?
C37 Li1 Li2 119.6(2) . . ?
Li3 Li1 Li2 59.01(18) . . ?
O2 Li2 O1 121.8(3) . . ?
O2 Li2 O5 119.3(3) . . ?
O1 Li2 O5 118.9(3) . . ?
O2 Li2 C5 148.9(3) . . ?
O1 Li2 C5 27.33(12) . . ?
O5 Li2 C5 91.8(2) . . ?
O2 Li2 Li3 33.51(16) . . ?
O1 Li2 Li3 88.7(2) . . ?
O5 Li2 Li3 152.2(3) . . ?
C5 Li2 Li3 115.5(2) . . ?
O2 Li2 Li1 91.7(2) . . ?
O1 Li2 Li1 30.10(16) . . ?
O5 Li2 Li1 149.0(3) . . ?
C5 Li2 Li1 57.32(16) . . ?
Li3 Li2 Li1 58.63(18) . . ?
O3 Li3 O2 128.7(3) . . ?
O3 Li3 O6 114.7(3) . . ?
O2 Li3 O6 116.1(3) . . ?
O3 Li3 C21 150.4(3) . . ?
O2 Li3 C21 25.41(12) . . ?
O6 Li3 C21 91.4(2) . . ?
O3 Li3 Li1 34.08(16) . . ?
O2 Li3 Li1 94.6(2) . . ?
O6 Li3 Li1 148.3(3) . . ?
C21 Li3 Li1 117.7(2) . . ?
O3 Li3 Li2 96.4(2) . . ?
O2 Li3 Li2 32.70(16) . . ?
O6 Li3 Li2 148.8(3) . . ?
C21 Li3 Li2 57.63(17) . . ?
Li1 Li3 Li2 62.36(18) . . ?
O5 C1 C2 105.7(3) . . ?
C3 C2 C1 105.2(4) . . ?
C4 C3 C2 112.7(5) . . ?
C3 C4 O5 107.7(4) . . ?
O1 C5 C6 120.4(3) . . ?
O1 C5 C10 119.8(3) . . ?
C6 C5 C10 119.8(3) . . ?
O1 C5 Li2 38.65(17) . . ?
C6 C5 Li2 107.7(2) . . ?
C10 C5 Li2 118.4(2) . . ?
C7 C6 C5 118.6(3) . . ?
C7 C6 C12 121.8(3) . . ?
C5 C6 C12 119.6(3) . . ?
C8 C7 C6 122.1(3) . . ?
C7 C8 C9 119.3(3) . . ?
C8 C9 C10 121.4(3) . . ?
C9 C10 C5 118.9(3) . . ?
C9 C10 C11 122.5(3) . . ?
C5 C10 C11 118.6(3) . . ?
C10 C11 C13 111.2(3) . . ?
C10 C11 C14 114.2(3) . . ?
C13 C11 C14 109.6(3) . . ?
C6 C12 C15 111.8(3) . . ?
C6 C12 C16 114.5(3) . . ?
C15 C12 C16 110.3(3) . . ?
C18 C17 O4 108.7(4) . . ?
C17 C18 C19 108.5(4) . . ?
C20 C19 C18 109.5(4) . . ?
C19 C20 O4 106.8(4) . . ?
O2 C21 C22 120.6(3) . . ?
O2 C21 C26 119.9(3) . . ?
C22 C21 C26 119.5(3) . . ?
O2 C21 Li3 36.09(17) . . ?
C22 C21 Li3 113.3(3) . . ?
C26 C21 Li3 114.5(3) . . ?
C21 C22 C23 120.1(4) . . ?
C21 C22 C27 120.3(4) . . ?
C23 C22 C27 119.6(4) . . ?
C24 C23 C22 120.2(4) . . ?
C25 C24 C23 119.9(4) . . ?
C24 C25 C26 122.0(4) . . ?
C25 C26 C21 118.3(3) . . ?
C25 C26 C30 122.5(3) . . ?
C21 C26 C30 119.2(3) . . ?
C49 C27 C50 109.8(4) . . ?
C49 C27 C22 115.6(4) . . ?
C50 C27 C22 113.5(4) . . ?
C26 C30 C35 114.4(3) . . ?
C26 C30 C36 112.0(3) . . ?
C35 C30 C36 110.2(3) . . ?
O6 C31 C32 106.5(3) . . ?
C31 C32 C33 103.4(4) . . ?
C34 C33 C32 103.6(4) . . ?
O6 C34 C33 109.1(3) . . ?
O3 C37 C42 120.3(3) . . ?
O3 C37 C39 120.1(4) . . ?
C42 C37 C39 119.5(4) . . ?
O3 C37 Li1 38.77(17) . . ?
C42 C37 Li1 112.4(3) . . ?
C39 C37 Li1 113.1(3) . . ?
C44 C38 C42 121.3(5) . . ?
C45 C39 C37 118.1(4) . . ?
C45 C39 C43 122.0(4) . . ?
C37 C39 C43 119.9(4) . . ?
C38 C42 C37 118.9(4) . . ?
C38 C42 C46 121.0(4) . . ?
C37 C42 C46 120.1(3) . . ?
C39 C43 C40 114.0(4) . . ?
C39 C43 C52 112.6(4) . . ?
C40 C43 C52 108.9(4) . . ?
C45 C44 C38 120.1(5) . . ?
C44 C45 C39 121.9(5) . . ?
C42 C46 C47 112.0(4) . . ?
C42 C46 C51 111.7(4) . . ?
C47 C46 C51 110.5(3) . . ?
C5 O1 Li2 114.0(3) . . ?
C5 O1 Li1 125.6(2) . . ?
Li2 O1 Li1 119.9(3) . . ?
C21 O2 Li2 125.9(3) . . ?
C21 O2 Li3 118.5(2) . . ?
Li2 O2 Li3 113.8(3) . . ?
C37 O3 Li3 132.5(3) . . ?
C37 O3 Li1 114.1(2) . . ?
Li3 O3 Li1 112.1(3) . . ?
C17 O4 C20 106.2(3) . . ?
C17 O4 Li1 123.2(3) . . ?
C20 O4 Li1 130.5(3) . . ?
C4 O5 C1 108.6(3) . . ?
C4 O5 Li2 121.2(3) . . ?
C1 O5 Li2 130.2(3) . . ?
C34 O6 C31 107.7(3) . . ?
C34 O6 Li3 131.2(3) . . ?
C31 O6 Li3 121.1(3) . . ?

loop_
_geom_bond_atom_site_label_1
_geom_bond_atom_site_label_2
_geom_bond_distance
_geom_bond_site_symmetry_2
_geom_bond_publ_flag
Li1 O1 1.830(6) . ?
Li1 O3 1.844(6) . ?
Li1 O4 1.937(6) . ?
Li1 C37 2.687(7) . ?
Li1 Li3 3.048(8) . ?
Li1 Li2 3.162(8) . ?
Li2 O2 1.807(6) . ?
Li2 O1 1.822(6) . ?
Li2 O5 1.958(6) . ?
Li2 C5 2.665(6) . ?
Li2 Li3 3.060(8) . ?
Li3 O3 1.829(6) . ?
Li3 O2 1.846(6) . ?
Li3 O6 1.920(6) . ?
Li3 C21 2.754(7) . ?
C1 O5 1.439(4) . ?
C1 C2 1.513(5) . ?
C2 C3 1.402(6) . ?
C3 C4 1.373(6) . ?
C4 O5 1.439(4) . ?
C5 O1 1.340(3) . ?
C5 C6 1.410(4) . ?
C5 C10 1.420(4) . ?
C6 C7 1.400(4) . ?
C6 C12 1.510(4) . ?
C7 C8 1.370(4) . ?
C8 C9 1.390(4) . ?
C9 C10 1.394(4) . ?
C10 C11 1.511(4) . ?
C11 C13 1.537(5) . ?
C11 C14 1.538(4) . ?
C12 C15 1.522(5) . ?
C12 C16 1.535(5) . ?
C17 C18 1.373(5) . ?
C17 O4 1.428(4) . ?
C18 C19 1.395(6) . ?
C19 C20 1.388(5) . ?
C20 O4 1.444(4) . ?
C21 O2 1.345(3) . ?
C21 C22 1.397(4) . ?
C21 C26 1.423(4) . ?
C22 C23 1.403(5) . ?
C22 C27 1.524(5) . ?
C23 C24 1.380(5) . ?
C24 C25 1.375(5) . ?
C25 C26 1.392(4) . ?
C26 C30 1.504(4) . ?
C27 C49 1.489(6) . ?
C27 C50 1.497(6) . ?
C30 C35 1.522(5) . ?
C30 C36 1.527(5) . ?
C31 O6 1.423(4) . ?
C31 C32 1.462(5) . ?
C32 C33 1.494(5) . ?
C33 C34 1.445(5) . ?
C34 O6 1.414(4) . ?
C37 O3 1.341(4) . ?
C37 C42 1.408(5) . ?
C37 C39 1.410(5) . ?
C38 C44 1.361(6) . ?
C38 C42 1.396(5) . ?
C39 C45 1.402(6) . ?
C39 C43 1.506(5) . ?
C40 C43 1.523(6) . ?
C42 C46 1.506(5) . ?
C43 C52 1.531(6) . ?
C44 C45 1.354(6) . ?
C46 C47 1.544(5) . ?
C46 C51 1.545(5) . ?
